data_1543030
loop_
_publ_author_name
'Bandyopadhyay, Anupam'
'Cambray, Samantha'
'Gao, Jianmin'

_publ_section_title
;
 Fast and selective labeling of N-terminal cysteines at neutral pH via
 thiazolidino boronate formation.
;
_journal_issue 7
_journal_name_full 'Chemical science'
_journal_page_first 4589
_journal_page_last 4593
_journal_paper_doi 10.1039/C6SC00172F
_journal_volume 7
_journal_year 2016
_chemical_absolute_configuration ad
_chemical_formula_moiety 'C10 H10 B N O3 S, H2 O'
_chemical_formula_sum 'C10 H12 B N O4 S'
_chemical_formula_weight 253.08
_space_group_crystal_system triclinic
_space_group_IT_number 1
_space_group_name_Hall 'P 1'
_space_group_name_H-M_alt 'P 1'
_symmetry_space_group_name_Hall 'P 1'
_symmetry_space_group_name_H-M 'P 1'
_atom_sites_solution_hydrogens mixed
_atom_sites_solution_primary direct
_atom_sites_solution_secondary difmap
_audit_creation_method SHELXL-2014/7
_audit_update_record
;
2016-01-05 deposited with the CCDC.
2016-04-04 downloaded from the CCDC.
;
_cell_angle_alpha 97.280(2)
_cell_angle_beta 98.850(2)
_cell_angle_gamma 91.576(2)
_cell_formula_units_Z 2
_cell_length_a 5.8323(4)
_cell_length_b 6.9890(4)
_cell_length_c 13.7431(9)
_cell_measurement_reflns_used 9884
_cell_measurement_temperature 100(2)
_cell_measurement_theta_max 66.86
_cell_measurement_theta_min 3.28
_cell_volume 548.43(6)
_computing_cell_refinement 'SAINT (Bruker, 2014)'
_computing_data_collection 'APEX2 (Bruker, 2014)'
_computing_data_reduction 'SAINT (Bruker, 2014)'
_computing_molecular_graphics 'Bruker SHELXTL'
_computing_publication_material 'Bruker SHELXTL'
_computing_structure_refinement 'SHELXL-2014 (Sheldrick, 2014)'
_computing_structure_solution 'SHELXL-2014 (Sheldrick, 2014)'
_diffrn_ambient_temperature 100(2)
_diffrn_measured_fraction_theta_full 0.995
_diffrn_measured_fraction_theta_max 0.995
_diffrn_measurement_device_type 'Bruker Kappa DUO CCD diffractometer'
_diffrn_measurement_method '\f and \w scans'
_diffrn_radiation_monochromator mirrors
_diffrn_radiation_type CuK\a
_diffrn_radiation_wavelength 1.54178
_diffrn_reflns_av_R_equivalents 0.0288
_diffrn_reflns_av_unetI/netI 0.0265
_diffrn_reflns_Laue_measured_fraction_full 0.995
_diffrn_reflns_Laue_measured_fraction_max 0.995
_diffrn_reflns_limit_h_max 6
_diffrn_reflns_limit_h_min -6
_diffrn_reflns_limit_k_max 8
_diffrn_reflns_limit_k_min -8
_diffrn_reflns_limit_l_max 16
_diffrn_reflns_limit_l_min -16
_diffrn_reflns_number 12477
_diffrn_reflns_point_group_measured_fraction_full 0.965
_diffrn_reflns_point_group_measured_fraction_max 0.965
_diffrn_reflns_theta_full 66.850
_diffrn_reflns_theta_max 66.850
_diffrn_reflns_theta_min 3.283
_diffrn_source 'microfocus sealed tube'
_diffrn_source_type 'Incoatec I\uS'
_exptl_absorpt_coefficient_mu 2.665
_exptl_absorpt_correction_T_max 0.7528
_exptl_absorpt_correction_T_min 0.6232
_exptl_absorpt_correction_type multi-scan
_exptl_absorpt_process_details
;
Sheldrick, G.M. (2013). SADABS. Bruker AXS Inc. Madison, WI USA.
;
_exptl_crystal_colour colorless
_exptl_crystal_density_diffrn 1.533
_exptl_crystal_density_meas ?
_exptl_crystal_density_method none
_exptl_crystal_description plate
_exptl_crystal_F_000 264
_exptl_crystal_size_max 0.360
_exptl_crystal_size_mid 0.180
_exptl_crystal_size_min 0.080
_refine_diff_density_max 0.207
_refine_diff_density_min -0.175
_refine_diff_density_rms 0.040
_refine_ls_abs_structure_details
;
 Flack x determined using 1787 quotients [(I+)-(I-)]/[(I+)+(I-)]
 (Parsons, Flack and Wagner, Acta Cryst. B69 (2013) 249-259).
;
_refine_ls_abs_structure_Flack 0.012(7)
_refine_ls_extinction_coef na
_refine_ls_extinction_method none
_refine_ls_goodness_of_fit_ref 1.033
_refine_ls_hydrogen_treatment mixed
_refine_ls_matrix_type full
_refine_ls_number_parameters 331
_refine_ls_number_reflns 3748
_refine_ls_number_restraints 11
_refine_ls_restrained_S_all 1.032
_refine_ls_R_factor_all 0.0261
_refine_ls_R_factor_gt 0.0260
_refine_ls_shift/su_max 0.000
_refine_ls_shift/su_mean 0.000
_refine_ls_structure_factor_coef Fsqd
_refine_ls_weighting_details 'w=1/[\s^2^(Fo^2^)+(0.0486P)^2^+0.1337P] where P=(Fo^2^+2Fc^2^)/3'
_refine_ls_weighting_scheme calc
_refine_ls_wR_factor_gt 0.0701
_refine_ls_wR_factor_ref 0.0703
_reflns_Friedel_coverage 0.940
_reflns_Friedel_fraction_full 0.936
_reflns_Friedel_fraction_max 0.936
_reflns_number_gt 3729
_reflns_number_total 3748
_reflns_threshold_expression 'I > 2\s(I)'
_cod_data_source_file c6sc00172f2.cif
_cod_data_source_block added_by_encifer
_cod_depositor_comments
;
The following automatic conversions were performed:

'_exptl_crystal_density_meas' value 'not measured' was changed to '?'
- the value is perceived as not measured.

Automatic conversion script
Id: cif_fix_values 4268 2015-11-12 08:31:59Z antanas 

 Adding full bibliography for 1543030.cif.

 Adding full bibliography for 1543030.cif.
;
_cod_database_code 1543030
_shelx_shelxl_version_number 2014/7
_shelx_space_group_comment
;
The symmetry employed for this shelxl refinement is uniquely defined
by the following loop, which should always be used as a source of
symmetry information in preference to the above space-group names.
They are only intended as comments.
;
_shelx_estimated_absorpt_t_min 0.447
_shelx_estimated_absorpt_t_max 0.815

loop_
_space_group_symop_operation_xyz
'x, y, z'

loop_
_atom_site_label
_atom_site_type_symbol
_atom_site_fract_x
_atom_site_fract_y
_atom_site_fract_z
_atom_site_U_iso_or_equiv
_atom_site_adp_type
_atom_site_occupancy
_atom_site_site_symmetry_order
_atom_site_calc_flag
_atom_site_refinement_flags_posn
_atom_site_refinement_flags_adp
S1 S 0.78619(10) 0.02330(8) 0.83930(5) 0.02141(17) Uani 1 1 d . .
O1 O 0.3412(4) -0.2172(3) 0.60585(15) 0.0226(4) Uani 1 1 d . .
O2 O 0.3143(3) 0.0991(3) 0.64953(14) 0.0176(4) Uani 1 1 d . .
O3 O 0.4016(4) 0.3750(3) 0.57739(14) 0.0173(4) Uani 1 1 d D .
H3O H 0.441(6) 0.490(4) 0.585(3) 0.021 Uiso 1 1 d D U
N1 N 0.7205(4) 0.2000(3) 0.67735(16) 0.0165(5) Uani 1 1 d D .
H1N H 0.804(6) 0.264(5) 0.642(2) 0.020 Uiso 1 1 d D U
B1 B 0.4574(5) 0.2868(4) 0.6651(2) 0.0161(6) Uani 1 1 d . .
C1 C 0.8258(5) -0.1182(4) 0.7240(2) 0.0220(6) Uani 1 1 d . .
H1A H 0.9924 -0.1216 0.7175 0.026 Uiso 1 1 calc R U
H1B H 0.7616 -0.2521 0.7198 0.026 Uiso 1 1 calc R U
C2 C 0.6918(5) -0.0129(4) 0.6440(2) 0.0193(6) Uani 1 1 d . .
H2 H 0.7497 -0.0456 0.5793 0.023 Uiso 1 1 calc R U
C3 C 0.4313(5) -0.0547(4) 0.6310(2) 0.0181(6) Uani 1 1 d . .
C4 C 0.4763(5) 0.4199(4) 0.76976(19) 0.0162(5) Uani 1 1 d . .
C5 C 0.3293(5) 0.5567(4) 0.8047(2) 0.0188(6) Uani 1 1 d . .
H5 H 0.1843 0.5735 0.7653 0.023 Uiso 1 1 calc R U
C6 C 0.3915(6) 0.6692(4) 0.8964(2) 0.0243(6) Uani 1 1 d . .
H6 H 0.2877 0.7600 0.9198 0.029 Uiso 1 1 calc R U
C7 C 0.6057(6) 0.6493(5) 0.9542(2) 0.0264(7) Uani 1 1 d . .
H7 H 0.6482 0.7270 1.0166 0.032 Uiso 1 1 calc R U
C8 C 0.7563(6) 0.5161(4) 0.9204(2) 0.0225(6) Uani 1 1 d . .
H8 H 0.9032 0.5025 0.9590 0.027 Uiso 1 1 calc R U
C9 C 0.6895(5) 0.4022(4) 0.8291(2) 0.0181(6) Uani 1 1 d . .
C10 C 0.8278(5) 0.2455(4) 0.7855(2) 0.0184(5) Uani 1 1 d . .
H10 H 0.9959 0.2864 0.7933 0.022 Uiso 1 1 calc R U
S2 S 0.20845(9) 0.59063(8) 0.16260(5) 0.01749(16) Uani 1 1 d . .
O4 O 0.6635(3) 0.4811(3) 0.38822(14) 0.0175(4) Uani 1 1 d . .
O5 O 0.6950(3) 0.7789(3) 0.34841(13) 0.0134(4) Uani 1 1 d . .
O6 O 0.6118(3) 1.0859(3) 0.42276(13) 0.0143(4) Uani 1 1 d D .
H6O H 0.579(6) 1.198(4) 0.414(3) 0.017 Uiso 1 1 d D U
N2 N 0.2890(4) 0.8513(3) 0.32384(15) 0.0127(4) Uani 1 1 d D .
H2N H 0.206(5) 0.923(4) 0.362(2) 0.015 Uiso 1 1 d D U
B2 B 0.5508(5) 0.9534(4) 0.3340(2) 0.0128(6) Uani 1 1 d . .
C11 C 0.1758(5) 0.5071(4) 0.2797(2) 0.0171(5) Uani 1 1 d . .
H11A H 0.0106 0.5017 0.2885 0.020 Uiso 1 1 calc R U
H11B H 0.2383 0.3775 0.2835 0.020 Uiso 1 1 calc R U
C12 C 0.3161(5) 0.6576(4) 0.3568(2) 0.0144(5) Uani 1 1 d . .
H12 H 0.2640 0.6564 0.4227 0.017 Uiso 1 1 calc R U
C13 C 0.5770(5) 0.6290(4) 0.36599(18) 0.0136(5) Uani 1 1 d . .
C14 C 0.5312(5) 1.0323(4) 0.22892(19) 0.0142(5) Uani 1 1 d . .
C15 C 0.6812(5) 1.1531(4) 0.1926(2) 0.0171(5) Uani 1 1 d . .
H15 H 0.8289 1.1924 0.2306 0.021 Uiso 1 1 calc R U
C16 C 0.6167(5) 1.2174(4) 0.1006(2) 0.0210(6) Uani 1 1 d . .
H16 H 0.7218 1.2978 0.0757 0.025 Uiso 1 1 calc R U
C17 C 0.3992(6) 1.1640(4) 0.0455(2) 0.0232(6) Uani 1 1 d . .
H17 H 0.3553 1.2098 -0.0166 0.028 Uiso 1 1 calc R U
C18 C 0.2454(5) 1.0439(4) 0.0804(2) 0.0188(6) Uani 1 1 d . .
H18 H 0.0959 1.0077 0.0433 0.023 Uiso 1 1 calc R U
C19 C 0.3159(5) 0.9783(4) 0.17112(19) 0.0148(5) Uani 1 1 d . .
C20 C 0.1759(5) 0.8390(4) 0.21672(19) 0.0147(5) Uani 1 1 d . .
H20 H 0.0089 0.8717 0.2108 0.018 Uiso 1 1 calc R U
O7S O 0.9136(4) 0.4841(4) 0.58273(16) 0.0298(5) Uani 1 1 d D .
H1S H 1.049(5) 0.527(6) 0.583(3) 0.036 Uiso 1 1 d D U
H2S H 0.858(7) 0.481(6) 0.522(2) 0.036 Uiso 1 1 d D U
O8S O 0.0884(4) 1.1497(3) 0.42015(15) 0.0193(4) Uani 1 1 d D .
H3S H 0.166(6) 1.215(5) 0.473(2) 0.023 Uiso 1 1 d D U
H4S H -0.050(5) 1.144(5) 0.426(3) 0.023 Uiso 1 1 d D U

loop_
_atom_site_aniso_label
_atom_site_aniso_U_11
_atom_site_aniso_U_22
_atom_site_aniso_U_33
_atom_site_aniso_U_23
_atom_site_aniso_U_13
_atom_site_aniso_U_12
S1 0.0265(4) 0.0191(3) 0.0180(3) 0.0090(2) -0.0033(3) -0.0022(3)
O1 0.0299(12) 0.0137(10) 0.0215(10) 0.0018(8) -0.0038(8) 0.0004(8)
O2 0.0200(10) 0.0135(9) 0.0180(9) 0.0017(7) -0.0001(7) -0.0004(7)
O3 0.0209(10) 0.0130(9) 0.0165(9) 0.0031(7) -0.0027(7) 0.0003(7)
N1 0.0196(13) 0.0150(12) 0.0149(11) 0.0048(9) 0.0005(9) 0.0002(9)
B1 0.0164(16) 0.0152(15) 0.0160(14) 0.0025(11) -0.0001(11) 0.0016(12)
C1 0.0216(15) 0.0206(15) 0.0249(14) 0.0100(12) 0.0007(11) 0.0040(11)
C2 0.0279(17) 0.0139(14) 0.0171(13) 0.0049(10) 0.0040(11) 0.0049(11)
C3 0.0252(16) 0.0174(15) 0.0112(12) 0.0047(10) -0.0013(11) 0.0037(11)
C4 0.0199(14) 0.0139(13) 0.0146(12) 0.0037(10) 0.0020(10) -0.0053(10)
C5 0.0209(15) 0.0148(14) 0.0207(14) 0.0028(11) 0.0039(11) -0.0024(11)
C6 0.0337(18) 0.0189(14) 0.0209(14) 0.0002(11) 0.0093(12) -0.0042(12)
C7 0.0403(19) 0.0233(15) 0.0147(13) 0.0009(11) 0.0051(12) -0.0114(13)
C8 0.0271(18) 0.0248(15) 0.0141(13) 0.0080(11) -0.0035(11) -0.0095(12)
C9 0.0228(15) 0.0152(13) 0.0162(13) 0.0061(10) 0.0009(11) -0.0059(11)
C10 0.0184(14) 0.0202(14) 0.0163(13) 0.0091(10) -0.0029(10) -0.0023(10)
S2 0.0213(4) 0.0124(3) 0.0163(3) -0.0015(2) -0.0016(2) 0.0003(2)
O4 0.0197(11) 0.0113(9) 0.0213(9) 0.0048(7) -0.0003(7) 0.0027(7)
O5 0.0135(9) 0.0095(9) 0.0173(9) 0.0040(7) 0.0009(7) 0.0006(7)
O6 0.0159(10) 0.0092(9) 0.0164(9) 0.0004(7) -0.0006(7) 0.0002(7)
N2 0.0141(11) 0.0102(11) 0.0132(11) -0.0002(8) 0.0019(8) 0.0009(8)
B2 0.0108(15) 0.0101(13) 0.0175(14) 0.0021(11) 0.0017(11) 0.0009(11)
C11 0.0167(14) 0.0123(13) 0.0211(13) 0.0012(10) 0.0007(10) -0.0015(10)
C12 0.0174(15) 0.0102(12) 0.0160(13) 0.0017(10) 0.0039(10) -0.0002(10)
C13 0.0185(15) 0.0119(13) 0.0097(12) 0.0013(9) 0.0004(10) -0.0004(10)
C14 0.0164(14) 0.0114(13) 0.0147(12) 0.0004(10) 0.0024(10) 0.0054(10)
C15 0.0204(15) 0.0108(12) 0.0207(13) 0.0018(10) 0.0053(11) 0.0019(10)
C16 0.0285(16) 0.0158(13) 0.0221(13) 0.0066(11) 0.0110(11) 0.0040(11)
C17 0.0364(18) 0.0195(14) 0.0152(13) 0.0056(11) 0.0049(11) 0.0080(12)
C18 0.0224(16) 0.0168(14) 0.0154(13) -0.0005(10) -0.0010(11) 0.0049(11)
C19 0.0179(14) 0.0103(12) 0.0158(12) 0.0001(10) 0.0023(10) 0.0042(10)
C20 0.0139(13) 0.0119(12) 0.0159(12) -0.0022(10) -0.0018(9) 0.0006(10)
O7S 0.0183(12) 0.0506(15) 0.0185(11) 0.0035(10) -0.0010(9) -0.0097(10)
O8S 0.0150(11) 0.0205(10) 0.0201(10) -0.0040(8) 0.0003(8) 0.0022(8)

loop_
_atom_type_symbol
_atom_type_description
_atom_type_scat_dispersion_real
_atom_type_scat_dispersion_imag
_atom_type_scat_source
C C 0.0181 0.0091 'International Tables Vol C Tables 4.2.6.8 and 6.1.1.4'
H H 0.0000 0.0000 'International Tables Vol C Tables 4.2.6.8 and 6.1.1.4'
B B 0.0090 0.0039 'International Tables Vol C Tables 4.2.6.8 and 6.1.1.4'
N N 0.0311 0.0180 'International Tables Vol C Tables 4.2.6.8 and 6.1.1.4'
O O 0.0492 0.0322 'International Tables Vol C Tables 4.2.6.8 and 6.1.1.4'
S S 0.3331 0.5567 'International Tables Vol C Tables 4.2.6.8 and 6.1.1.4'

loop_
_geom_angle_atom_site_label_1
_geom_angle_atom_site_label_2
_geom_angle_atom_site_label_3
_geom_angle
C1 S1 C10 90.12(13)
C3 O2 B1 114.3(2)
B1 O3 H3O 113(3)
C2 N1 C10 112.1(2)
C2 N1 B1 107.3(2)
C10 N1 B1 107.5(2)
C2 N1 H1N 114(2)
C10 N1 H1N 108(2)
B1 N1 H1N 107(2)
O3 B1 O2 107.0(2)
O3 B1 C4 118.1(2)
O2 B1 C4 118.3(2)
O3 B1 N1 113.0(2)
O2 B1 N1 99.1(2)
C4 B1 N1 99.6(2)
C2 C1 S1 104.0(2)
C2 C1 H1A 111.0
S1 C1 H1A 111.0
C2 C1 H1B 111.0
S1 C1 H1B 111.0
H1A C1 H1B 109.0
N1 C2 C3 103.9(2)
N1 C2 C1 108.8(2)
C3 C2 C1 112.6(2)
N1 C2 H2 110.5
C3 C2 H2 110.5
C1 C2 H2 110.5
O1 C3 O2 123.7(3)
O1 C3 C2 122.8(3)
O2 C3 C2 113.5(3)
C5 C4 C9 117.8(2)
C5 C4 B1 130.9(3)
C9 C4 B1 111.0(2)
C6 C5 C4 120.9(3)
C6 C5 H5 119.5
C4 C5 H5 119.5
C5 C6 C7 120.3(3)
C5 C6 H6 119.9
C7 C6 H6 119.9
C8 C7 C6 119.9(3)
C8 C7 H7 120.0
C6 C7 H7 120.0
C7 C8 C9 119.1(3)
C7 C8 H8 120.4
C9 C8 H8 120.4
C8 C9 C4 122.0(3)
C8 C9 C10 125.2(3)
C4 C9 C10 112.7(2)
C9 C10 N1 105.9(2)
C9 C10 S1 110.56(19)
N1 C10 S1 105.29(18)
C9 C10 H10 111.6
N1 C10 H10 111.6
S1 C10 H10 111.6
C11 S2 C20 90.08(12)
C13 O5 B2 113.9(2)
B2 O6 H6O 112(2)
C12 N2 C20 112.1(2)
C12 N2 B2 107.46(19)
C20 N2 B2 107.94(19)
C12 N2 H2N 110(2)
C20 N2 H2N 109(2)
B2 N2 H2N 110(2)
O6 B2 O5 106.2(2)
O6 B2 C14 119.1(2)
O5 B2 C14 117.4(2)
O6 B2 N2 112.8(2)
O5 B2 N2 99.59(18)
C14 B2 N2 100.01(19)
C12 C11 S2 103.58(17)
C12 C11 H11A 111.0
S2 C11 H11A 111.0
C12 C11 H11B 111.0
S2 C11 H11B 111.0
H11A C11 H11B 109.0
N2 C12 C11 109.4(2)
N2 C12 C13 104.0(2)
C11 C12 C13 112.2(2)
N2 C12 H12 110.3
C11 C12 H12 110.3
C13 C12 H12 110.3
O4 C13 O5 124.1(3)
O4 C13 C12 122.6(3)
O5 C13 C12 113.2(2)
C15 C14 C19 118.1(2)
C15 C14 B2 130.8(2)
C19 C14 B2 110.9(2)
C14 C15 C16 120.5(3)
C14 C15 H15 119.7
C16 C15 H15 119.7
C17 C16 C15 120.1(3)
C17 C16 H16 120.0
C15 C16 H16 120.0
C16 C17 C18 120.5(3)
C16 C17 H17 119.8
C18 C17 H17 119.8
C19 C18 C17 118.3(3)
C19 C18 H18 120.9
C17 C18 H18 120.9
C18 C19 C14 122.5(3)
C18 C19 C20 124.9(3)
C14 C19 C20 112.5(2)
N2 C20 C19 105.7(2)
N2 C20 S2 105.22(17)
C19 C20 S2 110.59(18)
N2 C20 H20 111.7
C19 C20 H20 111.7
S2 C20 H20 111.7
H1S O7S H2S 101(4)
H3S O8S H4S 109(3)

loop_
_geom_bond_atom_site_label_1
_geom_bond_atom_site_label_2
_geom_bond_distance
S1 C1 1.809(3)
S1 C10 1.828(3)
O1 C3 1.224(4)
O2 C3 1.308(4)
O2 B1 1.509(4)
O3 B1 1.420(4)
O3 H3O 0.82(2)
N1 C2 1.498(3)
N1 C10 1.512(3)
N1 B1 1.658(4)
N1 H1N 0.89(2)
B1 C4 1.598(4)
C1 C2 1.527(4)
C1 H1A 0.9900
C1 H1B 0.9900
C2 C3 1.518(5)
C2 H2 1.0000
C4 C5 1.392(4)
C4 C9 1.396(4)
C5 C6 1.389(4)
C5 H5 0.9500
C6 C7 1.394(5)
C6 H6 0.9500
C7 C8 1.384(5)
C7 H7 0.9500
C8 C9 1.393(4)
C8 H8 0.9500
C9 C10 1.496(4)
C10 H10 1.0000
S2 C11 1.814(3)
S2 C20 1.827(3)
O4 C13 1.216(3)
O5 C13 1.306(3)
O5 B2 1.517(3)
O6 B2 1.426(3)
O6 H6O 0.83(2)
N2 C12 1.486(3)
N2 C20 1.509(3)
N2 B2 1.646(3)
N2 H2N 0.89(2)
B2 C14 1.600(4)
C11 C12 1.518(4)
C11 H11A 0.9900
C11 H11B 0.9900
C12 C13 1.528(4)
C12 H12 1.0000
C14 C15 1.389(4)
C14 C19 1.393(4)
C15 C16 1.395(4)
C15 H15 0.9500
C16 C17 1.389(5)
C16 H16 0.9500
C17 C18 1.390(4)
C17 H17 0.9500
C18 C19 1.389(4)
C18 H18 0.9500
C19 C20 1.509(4)
C20 H20 1.0000
O7S H1S 0.84(3)
O7S H2S 0.85(3)
O8S H3S 0.86(2)
O8S H4S 0.83(2)

loop_
_geom_hbond_atom_site_label_D
_geom_hbond_atom_site_label_H
_geom_hbond_atom_site_label_A
_geom_hbond_distance_DH
_geom_hbond_distance_HA
_geom_hbond_distance_DA
_geom_hbond_angle_DHA
_geom_hbond_site_symmetry_A
O3 H3O O1 0.82(2) 2.14(3) 2.866(3) 148(3) 1_565
N1 H1N O7S 0.89(2) 1.97(3) 2.808(3) 158(3) .
O6 H6O O4 0.83(2) 2.12(3) 2.876(3) 153(3) 1_565
N2 H2N O8S 0.89(2) 1.88(3) 2.717(3) 157(3) .
O8S H4S O6 0.83(2) 1.99(3) 2.810(3) 169(4) 1_455
O7S H1S O1 0.84(3) 2.39(3) 3.159(3) 153(4) 1_665
O7S H1S O3 0.84(3) 2.35(4) 2.976(3) 132(4) 1_655
O7S H2S O4 0.85(3) 2.00(3) 2.839(3) 168(4) .
O8S H3S O3 0.86(2) 2.03(3) 2.872(3) 168(3) 1_565

loop_
_geom_torsion_atom_site_label_1
_geom_torsion_atom_site_label_2
_geom_torsion_atom_site_label_3
_geom_torsion_atom_site_label_4
_geom_torsion
C3 O2 B1 O3 104.5(3)
C3 O2 B1 C4 -119.2(3)
C3 O2 B1 N1 -13.1(3)
C2 N1 B1 O3 -99.8(2)
C10 N1 B1 O3 139.4(2)
C2 N1 B1 O2 13.1(2)
C10 N1 B1 O2 -107.6(2)
C2 N1 B1 C4 134.0(2)
C10 N1 B1 C4 13.2(3)
C10 S1 C1 C2 -41.4(2)
C10 N1 C2 C3 108.6(2)
B1 N1 C2 C3 -9.3(2)
C10 N1 C2 C1 -11.6(3)
B1 N1 C2 C1 -129.4(2)
S1 C1 C2 N1 36.7(3)
S1 C1 C2 C3 -77.8(3)
B1 O2 C3 O1 -171.8(2)
B1 O2 C3 C2 8.4(3)
N1 C2 C3 O1 -178.4(2)
C1 C2 C3 O1 -60.9(4)
N1 C2 C3 O2 1.3(3)
C1 C2 C3 O2 118.8(3)
O3 B1 C4 C5 47.2(4)
O2 B1 C4 C5 -84.3(4)
N1 B1 C4 C5 169.9(3)
O3 B1 C4 C9 -126.1(3)
O2 B1 C4 C9 102.4(3)
N1 B1 C4 C9 -3.4(3)
C9 C4 C5 C6 -1.1(4)
B1 C4 C5 C6 -174.1(3)
C4 C5 C6 C7 1.3(4)
C5 C6 C7 C8 -0.4(4)
C6 C7 C8 C9 -0.6(4)
C7 C8 C9 C4 0.9(4)
C7 C8 C9 C10 -176.6(3)
C5 C4 C9 C8 0.0(4)
B1 C4 C9 C8 174.3(2)
C5 C4 C9 C10 177.8(2)
B1 C4 C9 C10 -7.9(3)
C8 C9 C10 N1 -165.6(3)
C4 C9 C10 N1 16.8(3)
C8 C9 C10 S1 80.9(3)
C4 C9 C10 S1 -96.8(2)
C2 N1 C10 C9 -135.8(2)
B1 N1 C10 C9 -18.1(3)
C2 N1 C10 S1 -18.7(3)
B1 N1 C10 S1 99.0(2)
C1 S1 C10 C9 148.8(2)
C1 S1 C10 N1 34.92(19)
C13 O5 B2 O6 105.4(2)
C13 O5 B2 C14 -118.5(2)
C13 O5 B2 N2 -11.9(3)
C12 N2 B2 O6 -98.9(2)
C20 N2 B2 O6 140.0(2)
C12 N2 B2 O5 13.3(2)
C20 N2 B2 O5 -107.9(2)
C12 N2 B2 C14 133.5(2)
C20 N2 B2 C14 12.4(2)
C20 S2 C11 C12 -41.09(19)
C20 N2 C12 C11 -12.0(3)
B2 N2 C12 C11 -130.5(2)
C20 N2 C12 C13 108.0(2)
B2 N2 C12 C13 -10.4(2)
S2 C11 C12 N2 36.8(2)
S2 C11 C12 C13 -78.1(2)
B2 O5 C13 O4 -173.2(2)
B2 O5 C13 C12 6.3(3)
N2 C12 C13 O4 -177.2(2)
C11 C12 C13 O4 -59.0(3)
N2 C12 C13 O5 3.3(3)
C11 C12 C13 O5 121.5(2)
O6 B2 C14 C15 48.1(4)
O5 B2 C14 C15 -82.3(3)
N2 B2 C14 C15 171.3(2)
O6 B2 C14 C19 -126.0(2)
O5 B2 C14 C19 103.6(3)
N2 B2 C14 C19 -2.8(3)
C19 C14 C15 C16 -0.2(4)
B2 C14 C15 C16 -174.0(3)
C14 C15 C16 C17 1.3(4)
C15 C16 C17 C18 -1.0(4)
C16 C17 C18 C19 -0.5(4)
C17 C18 C19 C14 1.7(4)
C17 C18 C19 C20 -176.4(2)
C15 C14 C19 C18 -1.4(4)
B2 C14 C19 C18 173.6(2)
C15 C14 C19 C20 177.0(2)
B2 C14 C19 C20 -8.0(3)
C12 N2 C20 C19 -135.4(2)
B2 N2 C20 C19 -17.2(2)
C12 N2 C20 S2 -18.3(2)
B2 N2 C20 S2 99.83(18)
C18 C19 C20 N2 -165.5(2)
C14 C19 C20 N2 16.2(3)
C18 C19 C20 S2 81.1(3)
C14 C19 C20 S2 -97.2(2)
C11 S2 C20 N2 34.54(18)
C11 S2 C20 C19 148.2(2)
